data_1559536
loop_
_publ_author_name
'Christensen, A. Norlund'
'O-Reilly, K. P. J.'

_publ_section_title
;
 Superconducting Cuprates and Related Oxides. III. Crystal Structure of
 NdSrBaCu2.88O6.8 and of Nd1.33Ca0.25Ba1.42Cu2.92O6.8
;
_journal_name_full 'Acta Chemica Scandinavica'
_journal_page_first 958
_journal_page_last 960
_journal_paper_doi 10.3891/acta.chem.scand.45-0958
_journal_volume 45
_journal_year 1991
_chemical_formula_sum 'Ba Cu2.88 Nd O6.8 Sr'
_chemical_formula_weight 660.997
_chemical_name_common
;
NdSrBaCu2.88O6.8
;
_space_group_IT_number 123
_space_group_name_Hall '-P 4 2'
_space_group_name_H-M_alt 'P 4/m m m'
_symmetry_cell_setting tetragonal
_symmetry_Int_Tables_number 123
_symmetry_space_group_name_Hall '-P 4 2'
_symmetry_space_group_name_H-M 'P 4/m m m'
_cell_angle_alpha 90.
_cell_angle_beta 90.
_cell_angle_gamma 90.
_cell_formula_units_Z 1
_cell_length_a 3.8579(1)
_cell_length_b 3.8579(1)
_cell_length_c 11.5952(2)
_cell_volume 172.576(7)
_diffrn_ambient_temperature 30
_diffrn_radiation_probe x-ray
_diffrn_radiation_source synchrotron
_diffrn_radiation_wavelength 1.5405
_exptl_absorpt_coefficient_mu 117.700
_exptl_crystal_density_diffrn 6.360
_exptl_crystal_F_000 292
_pd_proc_ls_prof_R_factor 0.059
_pd_proc_ls_prof_wR_expected 0.059
_pd_proc_ls_prof_wR_factor 0.079
_refine_ls_R_Fsqd_factor 0.093
_refine_ls_R_I_factor 0.091
_cod_data_source_file Acta-Chem-Scand-1991-45-958-1.cif
_cod_data_source_block 1
_cod_original_cell_volume 172.576(9)
_cod_database_code 1559536

loop_
_space_group_symop_id
_space_group_symop_operation_xyz
1 x,y,z
2 -y,x,z
3 -x,-y,z
4 y,-x,z
5 x,-y,-z
6 y,x,-z
7 -x,y,-z
8 -y,-x,-z
9 -x,-y,-z
10 y,-x,-z
11 x,y,-z
12 -y,x,-z
13 -x,y,z
14 -y,-x,z
15 x,-y,z
16 y,x,z

loop_
_atom_site_label
_atom_site_type_symbol
_atom_site_thermal_displace_type
_atom_site_fract_x
_atom_site_fract_y
_atom_site_fract_z
_atom_site_occupancy
_atom_site_U_iso_or_equiv
_atom_site_calc_flag
_atom_site_refinement_flags
_atom_site_disorder_assembly
_atom_site_disorder_group
Nd1 Nd Uiso 0.50000 0.50000 0.50000 0.720(19) 0.0500(13) . . . .
Nd2 Nd Uiso 0.50000 0.50000 0.1760(10) 0.144(16) 0.0152(13) . . . .
Ba Ba Uiso 0.50000 0.50000 0.1760(10) 0.500 0.0152(13) . . . .
Sr1 Sr Uiso 0.50000 0.50000 0.50000 0.280(19) 0.0500(13) . . . .
Sr2 Sr Uiso 0.50000 0.50000 0.1760(10) 0.360(16) 0.0152(13) . . . .
Cu1 Cu Uiso 0.00000 0.00000 0.00000 0.880(19) 0.0152(13) . . . .
Cu2 Cu Uiso 0.00000 0.00000 0.3500(10) 1.000 0.0152(13) . . . -32
O1 O Uiso 0.00000 0.00000 0.1460(10) 1.000 0.0291(13) . . . .
O2 O Uiso 0.00000 0.50000 0.355(2) 1.000 0.0177(13) . . . .
O3 O Uiso 0.00000 0.50000 0.00000 0.40(10) 0.0152(13) . . . .

loop_
_atom_type_symbol
_atom_type_description
_atom_type_scat_dispersion_real
_atom_type_scat_dispersion_imag
_atom_type_scat_source
Ba Ba -1.0111 8.4636 'S.Brennan & P.L.Cowan (1992).Rev.Sci.Instr.,63,650'
Cu Cu -1.9625 0.5898 'S.Brennan & P.L.Cowan (1992).Rev.Sci.Instr.,63,650'
Nd Nd -3.3342 10.8583 'S.Brennan & P.L.Cowan (1992).Rev.Sci.Instr.,63,650'
O O 0.0495 0.0323 'S.Brennan & P.L.Cowan (1992).Rev.Sci.Instr.,63,650'
Sr Sr -0.3348 1.8224 'S.Brennan & P.L.Cowan (1992).Rev.Sci.Instr.,63,650'

loop_
_geom_angle_atom_site_label_1
_geom_angle_atom_site_label_2
_geom_angle_atom_site_label_3
_geom_angle
_geom_angle_site_symmetry_1
_geom_angle_site_symmetry_2
_geom_angle_site_symmetry_3
_geom_angle_publ_flag
Cu2 Nd1 O2 36.61(8) . . . yes
Cu2 Nd1 Cu2 73.20(12) . . 1_565 yes
Cu2 Nd1 Cu2 73.20(12) . . 1_655 yes
Cu2 Nd1 O2 95.5(3) . . 1_655 yes
Cu2 Nd1 Cu2 115.0(2) . . 1_665 yes
Cu2 Nd1 O2 36.61(8) . . 2_655 yes
Cu2 Nd1 O2 95.5(3) . . 2_665 yes
Cu2 Nd1 Cu2 65.0(2) . . 5_556 yes
Cu2 Nd1 O2 36.61(8) 1_565 . . yes
Cu2 Nd1 O2 95.5(3) 1_655 . . yes
O2 Nd1 O2 97.9(6) . . 1_655 yes
Cu2 Nd1 O2 95.5(3) 1_665 . . yes
O2 Nd1 O2 64.4(3) . . 2_655 yes
O2 Nd1 O2 64.4(3) . . 2_665 yes
Cu2 Nd1 O2 84.5(3) 5_556 . . yes
Cu2 Nd1 Cu2 115.0(2) 1_565 . 1_655 yes
Cu2 Nd1 O2 95.5(3) 1_565 . 1_655 yes
Cu2 Nd1 Cu2 73.20(12) 1_565 . 1_665 yes
Cu2 Nd1 O2 95.5(3) 1_565 . 2_655 yes
Cu2 Nd1 O2 36.61(8) 1_565 . 2_665 yes
Cu2 Nd1 Cu2 106.80(12) 1_565 . 5_556 yes
Cu2 Nd1 O2 36.61(8) 1_655 . 1_655 yes
Cu2 Nd1 Cu2 73.20(12) 1_655 . 1_665 yes
Cu2 Nd1 O2 36.61(8) 1_655 . 2_655 yes
Cu2 Nd1 O2 95.5(3) 1_655 . 2_665 yes
Cu2 Nd1 Cu2 106.80(12) 1_655 . 5_556 yes
Cu2 Nd1 O2 36.61(8) 1_665 . 1_655 yes
O2 Nd1 O2 64.4(3) 1_655 . 2_655 yes
O2 Nd1 O2 64.4(3) 1_655 . 2_665 yes
Cu2 Nd1 O2 143.39(8) 5_556 . 1_655 yes
Cu2 Nd1 O2 95.5(3) 1_665 . 2_655 yes
Cu2 Nd1 O2 36.61(8) 1_665 . 2_665 yes
Cu2 Nd1 Cu2 180.00 1_665 . 5_556 yes
O2 Nd1 O2 97.9(6) 2_655 . 2_665 yes
Cu2 Nd1 O2 84.5(3) 5_556 . 2_655 yes
Cu2 Nd1 O2 143.39(8) 5_556 . 2_665 yes
O1 Nd2 O2 67.4(3) . . . yes
O1 Nd2 O1 89.08(7) . . 1_565 yes
O1 Nd2 O1 89.08(7) . . 1_655 yes
O1 Nd2 O2 124.8(4) . . 1_655 yes
O1 Nd2 O1 165.5(6) . . 1_665 yes
O1 Nd2 O2 67.4(3) . . 2_655 yes
O1 Nd2 O2 124.8(4) . . 2_665 yes
O1 Nd2 O2 67.4(3) 1_565 . . yes
O1 Nd2 O2 124.8(4) 1_655 . . yes
O2 Nd2 O2 85.8(6) . . 1_655 yes
O1 Nd2 O2 124.8(4) 1_665 . . yes
O2 Nd2 O2 57.6(3) . . 2_655 yes
O2 Nd2 O2 57.6(3) . . 2_665 yes
O1 Nd2 O1 165.5(6) 1_565 . 1_655 yes
O1 Nd2 O2 124.8(4) 1_565 . 1_655 yes
O1 Nd2 O1 89.08(7) 1_565 . 1_665 yes
O1 Nd2 O2 124.8(4) 1_565 . 2_655 yes
O1 Nd2 O2 67.4(3) 1_565 . 2_665 yes
O1 Nd2 O2 67.4(3) 1_655 . 1_655 yes
O1 Nd2 O1 89.08(7) 1_655 . 1_665 yes
O1 Nd2 O2 67.4(3) 1_655 . 2_655 yes
O1 Nd2 O2 124.8(4) 1_655 . 2_665 yes
O1 Nd2 O2 67.4(3) 1_665 . 1_655 yes
O2 Nd2 O2 57.6(3) 1_655 . 2_655 yes
O2 Nd2 O2 57.6(3) 1_655 . 2_665 yes
O1 Nd2 O2 124.8(4) 1_665 . 2_655 yes
O1 Nd2 O2 67.4(3) 1_665 . 2_665 yes
O2 Nd2 O2 85.8(6) 2_655 . 2_665 yes
O1 Cu1 O1 180.00 . . 5_555 yes
Nd1 Cu2 O1 122.52(17) . . . yes
Nd1 Cu2 O2 52.3(5) . . . yes
Nd1 Cu2 Nd1 115.0(3) . . 1_445 yes
Nd1 Cu2 Nd1 73.20(16) . . 1_455 yes
Nd1 Cu2 Nd1 73.20(16) . . 1_545 yes
Nd1 Cu2 O2 125.4(6) . . 1_545 yes
Nd1 Cu2 Nd1 115.0(3) . . 2_545 yes
Nd1 Cu2 Nd1 73.20(16) . . 2_555 yes
Nd1 Cu2 O2 125.4(6) . . 2_555 yes
Nd1 Cu2 Nd1 73.20(16) . . 2_645 yes
Nd1 Cu2 O2 52.3(5) . . 2_655 yes
Nd1 Cu2 Nd1 115.0(3) . . 3_555 yes
Nd1 Cu2 Nd1 73.20(16) . . 3_565 yes
Nd1 Cu2 Nd1 73.20(16) . . 3_655 yes
Nd1 Cu2 Nd1 115.0(3) . . 4_455 yes
Nd1 Cu2 Nd1 73.20(16) . . 4_465 yes
Nd1 Cu2 Nd1 73.20(16) . . 4_555 yes
O1 Cu2 O2 91.7(8) . . . yes
Nd1 Cu2 O1 122.52(17) 1_445 . . yes
Nd1 Cu2 O1 122.52(17) 1_455 . . yes
Nd1 Cu2 O1 122.52(17) 1_545 . . yes
O1 Cu2 O2 91.7(8) . . 1_545 yes
Nd1 Cu2 O1 122.52(17) 2_545 . . yes
Nd1 Cu2 O1 122.52(17) 2_555 . . yes
O1 Cu2 O2 91.7(8) . . 2_555 yes
Nd1 Cu2 O1 122.52(17) 2_645 . . yes
Nd1 Cu2 O1 122.52(17) 2_655 . . yes
O1 Cu2 O2 91.7(8) . . 2_655 yes
Nd1 Cu2 O1 122.52(17) 3_555 . . yes
Nd1 Cu2 O1 122.52(17) 3_565 . . yes
Nd1 Cu2 O1 122.52(17) 3_655 . . yes
Nd1 Cu2 O1 122.52(17) 3_665 . . yes
Nd1 Cu2 O1 122.52(17) 4_455 . . yes
Nd1 Cu2 O1 122.52(17) 4_465 . . yes
Nd1 Cu2 O1 122.52(17) 4_555 . . yes
Nd1 Cu2 O1 122.52(17) 4_565 . . yes
Nd1 Cu2 O2 125.4(6) 1_445 . . yes
Nd1 Cu2 O2 52.3(5) 1_455 . . yes
Nd1 Cu2 O2 125.4(6) 1_545 . . yes
O2 Cu2 O2 176.6(12) . . 1_545 yes
Nd1 Cu2 O2 125.4(6) 2_545 . . yes
Nd1 Cu2 O2 52.3(5) 2_555 . . yes
O2 Cu2 O2 89.95(3) . . 2_555 yes
Nd1 Cu2 O2 125.4(6) 2_645 . . yes
Nd1 Cu2 O2 52.3(5) 2_655 . . yes
O2 Cu2 O2 89.95(3) . . 2_655 yes
Nd1 Cu2 O2 125.4(6) 3_555 . . yes
Nd1 Cu2 O2 52.3(5) 3_565 . . yes
Nd1 Cu2 O2 125.4(6) 3_655 . . yes
Nd1 Cu2 O2 52.3(5) 3_665 . . yes
Nd1 Cu2 O2 125.4(6) 4_455 . . yes
Nd1 Cu2 O2 52.3(5) 4_465 . . yes
Nd1 Cu2 O2 125.4(6) 4_555 . . yes
Nd1 Cu2 O2 52.3(5) 4_565 . . yes
Nd1 Cu2 Nd1 73.20(16) 1_445 . 1_455 yes
Nd1 Cu2 Nd1 73.20(16) 1_445 . 1_545 yes
Nd1 Cu2 O2 52.3(5) 1_445 . 1_545 yes
Nd1 Cu2 Nd1 73.20(16) 1_445 . 2_555 yes
Nd1 Cu2 O2 52.3(5) 1_445 . 2_555 yes
Nd1 Cu2 Nd1 73.20(16) 1_445 . 2_645 yes
Nd1 Cu2 Nd1 115.0(3) 1_445 . 2_655 yes
Nd1 Cu2 O2 125.4(6) 1_445 . 2_655 yes
Nd1 Cu2 Nd1 73.20(16) 1_445 . 3_565 yes
Nd1 Cu2 Nd1 73.20(16) 1_445 . 3_655 yes
Nd1 Cu2 Nd1 115.0(3) 1_445 . 3_665 yes
Nd1 Cu2 Nd1 73.20(16) 1_445 . 4_465 yes
Nd1 Cu2 Nd1 73.20(16) 1_445 . 4_555 yes
Nd1 Cu2 Nd1 115.0(3) 1_445 . 4_565 yes
Nd1 Cu2 Nd1 115.0(3) 1_455 . 1_545 yes
Nd1 Cu2 O2 125.4(6) 1_455 . 1_545 yes
Nd1 Cu2 Nd1 73.20(16) 1_455 . 2_545 yes
Nd1 Cu2 O2 52.3(5) 1_455 . 2_555 yes
Nd1 Cu2 Nd1 115.0(3) 1_455 . 2_645 yes
Nd1 Cu2 Nd1 73.20(16) 1_455 . 2_655 yes
Nd1 Cu2 O2 125.4(6) 1_455 . 2_655 yes
Nd1 Cu2 Nd1 73.20(16) 1_455 . 3_555 yes
Nd1 Cu2 Nd1 115.0(3) 1_455 . 3_655 yes
Nd1 Cu2 Nd1 73.20(16) 1_455 . 3_665 yes
Nd1 Cu2 Nd1 73.20(16) 1_455 . 4_455 yes
Nd1 Cu2 Nd1 115.0(3) 1_455 . 4_555 yes
Nd1 Cu2 Nd1 73.20(16) 1_455 . 4_565 yes
Nd1 Cu2 O2 52.3(5) 1_545 . 1_545 yes
Nd1 Cu2 Nd1 73.20(16) 1_545 . 2_545 yes
Nd1 Cu2 Nd1 115.0(3) 1_545 . 2_555 yes
Nd1 Cu2 O2 125.4(6) 1_545 . 2_555 yes
Nd1 Cu2 Nd1 73.20(16) 1_545 . 2_655 yes
Nd1 Cu2 O2 52.3(5) 1_545 . 2_655 yes
Nd1 Cu2 Nd1 73.20(16) 1_545 . 3_555 yes
Nd1 Cu2 Nd1 115.0(3) 1_545 . 3_565 yes
Nd1 Cu2 Nd1 73.20(16) 1_545 . 3_665 yes
Nd1 Cu2 Nd1 73.20(16) 1_545 . 4_455 yes
Nd1 Cu2 Nd1 115.0(3) 1_545 . 4_465 yes
Nd1 Cu2 Nd1 73.20(16) 1_545 . 4_565 yes
Nd1 Cu2 O2 52.3(5) 2_545 . 1_545 yes
Nd1 Cu2 O2 125.4(6) 2_555 . 1_545 yes
O2 Cu2 O2 89.95(3) 1_545 . 2_555 yes
Nd1 Cu2 O2 52.3(5) 2_645 . 1_545 yes
Nd1 Cu2 O2 125.4(6) 2_655 . 1_545 yes
O2 Cu2 O2 89.95(3) 1_545 . 2_655 yes
Nd1 Cu2 O2 52.3(5) 3_555 . 1_545 yes
Nd1 Cu2 O2 125.4(6) 3_565 . 1_545 yes
Nd1 Cu2 O2 52.3(5) 3_655 . 1_545 yes
Nd1 Cu2 O2 125.4(6) 3_665 . 1_545 yes
Nd1 Cu2 O2 52.3(5) 4_455 . 1_545 yes
Nd1 Cu2 O2 125.4(6) 4_465 . 1_545 yes
Nd1 Cu2 O2 52.3(5) 4_555 . 1_545 yes
Nd1 Cu2 O2 125.4(6) 4_565 . 1_545 yes
Nd1 Cu2 Nd1 73.20(16) 2_545 . 2_555 yes
Nd1 Cu2 O2 52.3(5) 2_545 . 2_555 yes
Nd1 Cu2 Nd1 73.20(16) 2_545 . 2_645 yes
Nd1 Cu2 Nd1 115.0(3) 2_545 . 2_655 yes
Nd1 Cu2 O2 125.4(6) 2_545 . 2_655 yes
Nd1 Cu2 Nd1 73.20(16) 2_545 . 3_565 yes
Nd1 Cu2 Nd1 73.20(16) 2_545 . 3_655 yes
Nd1 Cu2 Nd1 115.0(3) 2_545 . 3_665 yes
Nd1 Cu2 Nd1 73.20(16) 2_545 . 4_465 yes
Nd1 Cu2 Nd1 73.20(16) 2_545 . 4_555 yes
Nd1 Cu2 Nd1 115.0(3) 2_545 . 4_565 yes
Nd1 Cu2 O2 52.3(5) 2_555 . 2_555 yes
Nd1 Cu2 Nd1 115.0(3) 2_555 . 2_645 yes
Nd1 Cu2 Nd1 73.20(16) 2_555 . 2_655 yes
Nd1 Cu2 O2 125.4(6) 2_555 . 2_655 yes
Nd1 Cu2 Nd1 73.20(16) 2_555 . 3_555 yes
Nd1 Cu2 Nd1 115.0(3) 2_555 . 3_655 yes
Nd1 Cu2 Nd1 73.20(16) 2_555 . 3_665 yes
Nd1 Cu2 Nd1 73.20(16) 2_555 . 4_455 yes
Nd1 Cu2 Nd1 115.0(3) 2_555 . 4_555 yes
Nd1 Cu2 Nd1 73.20(16) 2_555 . 4_565 yes
Nd1 Cu2 O2 125.4(6) 2_645 . 2_555 yes
Nd1 Cu2 O2 125.4(6) 2_655 . 2_555 yes
O2 Cu2 O2 176.6(12) 2_555 . 2_655 yes
Nd1 Cu2 O2 52.3(5) 3_555 . 2_555 yes
Nd1 Cu2 O2 52.3(5) 3_565 . 2_555 yes
Nd1 Cu2 O2 125.4(6) 3_655 . 2_555 yes
Nd1 Cu2 O2 125.4(6) 3_665 . 2_555 yes
Nd1 Cu2 O2 52.3(5) 4_455 . 2_555 yes
Nd1 Cu2 O2 52.3(5) 4_465 . 2_555 yes
Nd1 Cu2 O2 125.4(6) 4_555 . 2_555 yes
Nd1 Cu2 O2 125.4(6) 4_565 . 2_555 yes
Nd1 Cu2 Nd1 73.20(16) 2_645 . 2_655 yes
Nd1 Cu2 O2 52.3(5) 2_645 . 2_655 yes
Nd1 Cu2 Nd1 73.20(16) 2_645 . 3_555 yes
Nd1 Cu2 Nd1 115.0(3) 2_645 . 3_565 yes
Nd1 Cu2 Nd1 73.20(16) 2_645 . 3_665 yes
Nd1 Cu2 Nd1 73.20(16) 2_645 . 4_455 yes
Nd1 Cu2 Nd1 115.0(3) 2_645 . 4_465 yes
Nd1 Cu2 Nd1 73.20(16) 2_645 . 4_565 yes
Nd1 Cu2 O2 52.3(5) 2_655 . 2_655 yes
Nd1 Cu2 Nd1 115.0(3) 2_655 . 3_555 yes
Nd1 Cu2 Nd1 73.20(16) 2_655 . 3_565 yes
Nd1 Cu2 Nd1 73.20(16) 2_655 . 3_655 yes
Nd1 Cu2 Nd1 115.0(3) 2_655 . 4_455 yes
Nd1 Cu2 Nd1 73.20(16) 2_655 . 4_465 yes
Nd1 Cu2 Nd1 73.20(16) 2_655 . 4_555 yes
Nd1 Cu2 O2 125.4(6) 3_555 . 2_655 yes
Nd1 Cu2 O2 125.4(6) 3_565 . 2_655 yes
Nd1 Cu2 O2 52.3(5) 3_655 . 2_655 yes
Nd1 Cu2 O2 52.3(5) 3_665 . 2_655 yes
Nd1 Cu2 O2 125.4(6) 4_455 . 2_655 yes
Nd1 Cu2 O2 125.4(6) 4_465 . 2_655 yes
Nd1 Cu2 O2 52.3(5) 4_555 . 2_655 yes
Nd1 Cu2 O2 52.3(5) 4_565 . 2_655 yes
Nd1 Cu2 Nd1 73.20(16) 3_555 . 3_565 yes
Nd1 Cu2 Nd1 73.20(16) 3_555 . 3_655 yes
Nd1 Cu2 Nd1 115.0(3) 3_555 . 3_665 yes
Nd1 Cu2 Nd1 73.20(16) 3_555 . 4_465 yes
Nd1 Cu2 Nd1 73.20(16) 3_555 . 4_555 yes
Nd1 Cu2 Nd1 115.0(3) 3_555 . 4_565 yes
Nd1 Cu2 Nd1 115.0(3) 3_565 . 3_655 yes
Nd1 Cu2 Nd1 73.20(16) 3_565 . 3_665 yes
Nd1 Cu2 Nd1 73.20(16) 3_565 . 4_455 yes
Nd1 Cu2 Nd1 115.0(3) 3_565 . 4_555 yes
Nd1 Cu2 Nd1 73.20(16) 3_565 . 4_565 yes
Nd1 Cu2 Nd1 73.20(16) 3_655 . 3_665 yes
Nd1 Cu2 Nd1 73.20(16) 3_655 . 4_455 yes
Nd1 Cu2 Nd1 115.0(3) 3_655 . 4_465 yes
Nd1 Cu2 Nd1 73.20(16) 3_655 . 4_565 yes
Nd1 Cu2 Nd1 115.0(3) 3_665 . 4_455 yes
Nd1 Cu2 Nd1 73.20(16) 3_665 . 4_465 yes
Nd1 Cu2 Nd1 73.20(16) 3_665 . 4_555 yes
Nd1 Cu2 Nd1 73.20(16) 4_455 . 4_465 yes
Nd1 Cu2 Nd1 73.20(16) 4_455 . 4_555 yes
Nd1 Cu2 Nd1 115.0(3) 4_455 . 4_565 yes
Nd1 Cu2 Nd1 115.0(3) 4_465 . 4_555 yes
Nd1 Cu2 Nd1 73.20(16) 4_465 . 4_565 yes
Nd1 Cu2 Nd1 73.20(16) 4_555 . 4_565 yes
Nd2 O1 Cu2 82.7(3) . . . yes
Nd2 O1 Nd2 165.5(6) . . 1_445 yes
Nd2 O1 Nd2 89.08(7) . . 1_455 yes
Nd2 O1 Nd2 89.08(7) . . 1_545 yes
Nd2 O1 Nd2 165.5(6) . . 2_545 yes
Nd2 O1 Nd2 89.08(7) . . 2_555 yes
Nd2 O1 Nd2 89.08(7) . . 2_645 yes
Nd2 O1 Nd2 165.5(6) . . 3_555 yes
Nd2 O1 Nd2 89.08(7) . . 3_565 yes
Nd2 O1 Nd2 89.08(7) . . 3_655 yes
Nd2 O1 Nd2 165.5(6) . . 4_455 yes
Nd2 O1 Nd2 89.08(7) . . 4_465 yes
Nd2 O1 Nd2 89.08(7) . . 4_555 yes
Cu1 O1 Cu2 179.98(7) . . . yes
Nd2 O1 Cu2 82.7(3) 1_445 . . yes
Nd2 O1 Cu2 82.7(3) 1_455 . . yes
Nd2 O1 Cu2 82.7(3) 1_545 . . yes
Nd2 O1 Cu2 82.7(3) 2_545 . . yes
Nd2 O1 Cu2 82.7(3) 2_555 . . yes
Cu1 O1 Cu2 180.00 2_555 . . yes
Nd2 O1 Cu2 82.7(3) 2_645 . . yes
Nd2 O1 Cu2 82.7(3) 2_655 . . yes
Nd2 O1 Cu2 82.7(3) 3_555 . . yes
Cu1 O1 Cu2 180.00 3_555 . . yes
Nd2 O1 Cu2 82.7(3) 3_565 . . yes
Nd2 O1 Cu2 82.7(3) 3_655 . . yes
Nd2 O1 Cu2 82.7(3) 3_665 . . yes
Nd2 O1 Cu2 82.7(3) 4_455 . . yes
Nd2 O1 Cu2 82.7(3) 4_465 . . yes
Nd2 O1 Cu2 82.7(3) 4_555 . . yes
Cu1 O1 Cu2 180.00 4_555 . . yes
Nd2 O1 Nd2 89.08(7) 1_445 . 1_455 yes
Nd2 O1 Nd2 89.08(7) 1_445 . 1_545 yes
Nd2 O1 Nd2 89.08(7) 1_445 . 2_555 yes
Nd2 O1 Nd2 89.08(7) 1_445 . 2_645 yes
Nd2 O1 Nd2 165.5(6) 1_445 . 2_655 yes
Nd2 O1 Nd2 89.08(7) 1_445 . 3_565 yes
Nd2 O1 Nd2 89.08(7) 1_445 . 3_655 yes
Nd2 O1 Nd2 165.5(6) 1_445 . 3_665 yes
Nd2 O1 Nd2 89.08(7) 1_445 . 4_465 yes
Nd2 O1 Nd2 89.08(7) 1_445 . 4_555 yes
Nd2 O1 Nd2 165.5(6) 1_455 . 1_545 yes
Nd2 O1 Nd2 89.08(7) 1_455 . 2_545 yes
Nd2 O1 Nd2 165.5(6) 1_455 . 2_645 yes
Nd2 O1 Nd2 89.08(7) 1_455 . 2_655 yes
Nd2 O1 Nd2 89.08(7) 1_455 . 3_555 yes
Nd2 O1 Nd2 165.5(6) 1_455 . 3_655 yes
Nd2 O1 Nd2 89.08(7) 1_455 . 3_665 yes
Nd2 O1 Nd2 89.08(7) 1_455 . 4_455 yes
Nd2 O1 Nd2 165.5(6) 1_455 . 4_555 yes
Nd2 O1 Nd2 89.08(7) 1_545 . 2_545 yes
Nd2 O1 Nd2 165.5(6) 1_545 . 2_555 yes
Nd2 O1 Nd2 89.08(7) 1_545 . 2_655 yes
Nd2 O1 Nd2 89.08(7) 1_545 . 3_555 yes
Nd2 O1 Nd2 165.5(6) 1_545 . 3_565 yes
Nd2 O1 Nd2 89.08(7) 1_545 . 3_665 yes
Nd2 O1 Nd2 89.08(7) 1_545 . 4_455 yes
Nd2 O1 Nd2 165.5(6) 1_545 . 4_465 yes
Nd2 O1 Nd2 89.08(7) 2_545 . 2_555 yes
Nd2 O1 Nd2 89.08(7) 2_545 . 2_645 yes
Nd2 O1 Nd2 165.5(6) 2_545 . 2_655 yes
Nd2 O1 Nd2 89.08(7) 2_545 . 3_565 yes
Nd2 O1 Nd2 89.08(7) 2_545 . 3_655 yes
Nd2 O1 Nd2 165.5(6) 2_545 . 3_665 yes
Nd2 O1 Nd2 89.08(7) 2_545 . 4_465 yes
Nd2 O1 Nd2 89.08(7) 2_545 . 4_555 yes
Nd2 O1 Nd2 165.5(6) 2_555 . 2_645 yes
Nd2 O1 Nd2 89.08(7) 2_555 . 2_655 yes
Nd2 O1 Nd2 89.08(7) 2_555 . 3_555 yes
Nd2 O1 Nd2 165.5(6) 2_555 . 3_655 yes
Nd2 O1 Nd2 89.08(7) 2_555 . 3_665 yes
Nd2 O1 Nd2 89.08(7) 2_555 . 4_455 yes
Nd2 O1 Nd2 165.5(6) 2_555 . 4_555 yes
Nd2 O1 Nd2 89.08(7) 2_645 . 2_655 yes
Nd2 O1 Nd2 89.08(7) 2_645 . 3_555 yes
Nd2 O1 Nd2 165.5(6) 2_645 . 3_565 yes
Nd2 O1 Nd2 89.08(7) 2_645 . 3_665 yes
Nd2 O1 Nd2 89.08(7) 2_645 . 4_455 yes
Nd2 O1 Nd2 165.5(6) 2_645 . 4_465 yes
Nd2 O1 Nd2 165.5(6) 2_655 . 3_555 yes
Nd2 O1 Nd2 89.08(7) 2_655 . 3_565 yes
Nd2 O1 Nd2 89.08(7) 2_655 . 3_655 yes
Nd2 O1 Nd2 165.5(6) 2_655 . 4_455 yes
Nd2 O1 Nd2 89.08(7) 2_655 . 4_465 yes
Nd2 O1 Nd2 89.08(7) 2_655 . 4_555 yes
Nd2 O1 Nd2 89.08(7) 3_555 . 3_565 yes
Nd2 O1 Nd2 89.08(7) 3_555 . 3_655 yes
Nd2 O1 Nd2 165.5(6) 3_555 . 3_665 yes
Nd2 O1 Nd2 89.08(7) 3_555 . 4_465 yes
Nd2 O1 Nd2 89.08(7) 3_555 . 4_555 yes
Nd2 O1 Nd2 165.5(6) 3_565 . 3_655 yes
Nd2 O1 Nd2 89.08(7) 3_565 . 3_665 yes
Nd2 O1 Nd2 89.08(7) 3_565 . 4_455 yes
Nd2 O1 Nd2 165.5(6) 3_565 . 4_555 yes
Nd2 O1 Nd2 89.08(7) 3_655 . 3_665 yes
Nd2 O1 Nd2 89.08(7) 3_655 . 4_455 yes
Nd2 O1 Nd2 165.5(6) 3_655 . 4_465 yes
Nd2 O1 Nd2 165.5(6) 3_665 . 4_455 yes
Nd2 O1 Nd2 89.08(7) 3_665 . 4_465 yes
Nd2 O1 Nd2 89.08(7) 3_665 . 4_555 yes
Nd2 O1 Nd2 89.08(7) 4_455 . 4_465 yes
Nd2 O1 Nd2 89.08(7) 4_455 . 4_555 yes
Nd2 O1 Nd2 165.5(6) 4_465 . 4_555 yes
Nd1 O2 Cu2 91.1(5) . . . yes
Nd1 O2 Nd1 97.9(8) . . 1_455 yes
Nd1 O2 Cu2 91.1(5) . . 1_565 yes
Nd1 O2 Nd1 97.9(8) . . 2_555 yes
Nd1 O2 Nd1 97.9(8) . . 3_565 yes
Nd1 O2 Nd1 97.9(8) . . 4_465 yes
Nd2 O2 Cu2 88.7(6) . . . yes
Nd2 O2 Nd2 85.8(7) . . 1_455 yes
Nd2 O2 Cu2 88.7(6) . . 1_565 yes
Nd2 O2 Nd2 85.8(7) . . 2_555 yes
Nd2 O2 Nd2 85.8(7) . . 3_565 yes
Nd2 O2 Nd2 85.8(7) . . 4_465 yes
Nd1 O2 Cu2 91.1(5) 1_455 . . yes
Nd2 O2 Cu2 88.7(6) 1_455 . . yes
Cu2 O2 Cu2 176.6(15) . . 1_565 yes
Nd1 O2 Cu2 91.1(5) 2_555 . . yes
Nd2 O2 Cu2 88.7(6) 2_555 . . yes
Nd1 O2 Cu2 91.1(5) 2_655 . . yes
Nd2 O2 Cu2 88.7(6) 2_655 . . yes
Nd1 O2 Cu2 91.1(5) 3_565 . . yes
Nd2 O2 Cu2 88.7(6) 3_565 . . yes
Nd1 O2 Cu2 91.1(5) 3_665 . . yes
Nd2 O2 Cu2 88.7(6) 3_665 . . yes
Nd1 O2 Cu2 91.1(5) 4_465 . . yes
Nd2 O2 Cu2 88.7(6) 4_465 . . yes
Nd1 O2 Cu2 91.1(5) 4_565 . . yes
Nd1 O2 Cu2 91.1(5) 1_455 . 1_565 yes
Nd1 O2 Nd1 97.9(8) 1_455 . 2_655 yes
Nd1 O2 Nd1 97.9(8) 1_455 . 3_665 yes
Nd1 O2 Nd1 97.9(8) 1_455 . 4_565 yes
Nd2 O2 Cu2 88.7(6) 1_455 . 1_565 yes
Nd2 O2 Nd2 85.8(7) 1_455 . 2_655 yes
Nd2 O2 Nd2 85.8(7) 1_455 . 3_665 yes
Nd1 O2 Cu2 91.1(5) 2_555 . 1_565 yes
Nd2 O2 Cu2 88.7(6) 2_555 . 1_565 yes
Nd1 O2 Cu2 91.1(5) 2_655 . 1_565 yes
Nd2 O2 Cu2 88.7(6) 2_655 . 1_565 yes
Nd1 O2 Cu2 91.1(5) 3_565 . 1_565 yes
Nd2 O2 Cu2 88.7(6) 3_565 . 1_565 yes
Nd1 O2 Cu2 91.1(5) 3_665 . 1_565 yes
Nd2 O2 Cu2 88.7(6) 3_665 . 1_565 yes
Nd1 O2 Cu2 91.1(5) 4_465 . 1_565 yes
Nd2 O2 Cu2 88.7(6) 4_465 . 1_565 yes
Nd1 O2 Cu2 91.1(5) 4_565 . 1_565 yes
Nd1 O2 Nd1 97.9(8) 2_555 . 2_655 yes
Nd1 O2 Nd1 97.9(8) 2_555 . 3_665 yes
Nd1 O2 Nd1 97.9(8) 2_555 . 4_565 yes
Nd2 O2 Nd2 85.8(7) 2_555 . 2_655 yes
Nd2 O2 Nd2 85.8(7) 2_555 . 3_665 yes
Nd1 O2 Nd1 97.9(8) 2_655 . 3_565 yes
Nd1 O2 Nd1 97.9(8) 2_655 . 4_465 yes
Nd2 O2 Nd2 85.8(7) 2_655 . 3_565 yes
Nd2 O2 Nd2 85.8(7) 2_655 . 4_465 yes
Nd1 O2 Nd1 97.9(8) 3_565 . 3_665 yes
Nd1 O2 Nd1 97.9(8) 3_565 . 4_565 yes
Nd2 O2 Nd2 85.8(7) 3_565 . 3_665 yes
Nd1 O2 Nd1 97.9(8) 3_665 . 4_465 yes
Nd2 O2 Nd2 85.8(7) 3_665 . 4_465 yes
Nd1 O2 Nd1 97.9(8) 4_465 . 4_565 yes

loop_
_geom_bond_atom_site_label_1
_geom_bond_atom_site_label_2
_geom_bond_distance
_geom_bond_site_symmetry_1
_geom_bond_site_symmetry_2
_geom_bond_publ_flag
Nd1 Cu2 3.235(6) . . yes
Nd1 O2 2.559(15) . . yes
Nd1 Cu2 3.235(6) . 1_565 yes
Nd1 Cu2 3.235(6) . 1_655 yes
Nd1 O2 2.559(15) . 1_655 yes
Nd1 Cu2 3.235(6) . 1_665 yes
Nd1 O2 2.559(15) . 2_655 yes
Nd1 O2 2.559(15) . 2_665 yes
Nd1 Cu2 3.235(6) . 5_556 yes
Nd2 O1 2.750(2) . . yes
Nd2 O2 2.834(19) . . yes
Nd2 O1 2.750(2) . 1_565 yes
Nd2 O1 2.750(2) . 1_655 yes
Nd2 O2 2.834(19) . 1_655 yes
Nd2 O1 2.750(2) . 1_665 yes
Nd2 O2 2.834(19) . 2_655 yes
Nd2 O2 2.834(19) . 2_665 yes
Cu1 O1 1.693(12) . . yes
Cu1 O1 1.693(12) . 5_555 yes
Cu2 O1 2.365(16) . . yes
Cu2 O2 1.9298(9) . . yes
Cu2 O2 1.9298(9) . 1_545 yes
Cu2 O2 1.9298(9) . 2_555 yes
Cu2 O2 1.9298(9) . 2_655 yes

loop_
_geom_torsion_atom_site_label_1
_geom_torsion_atom_site_label_2
_geom_torsion_atom_site_label_3
_geom_torsion_atom_site_label_4
_geom_torsion
_geom_torsion_site_symmetry_1
_geom_torsion_site_symmetry_2
_geom_torsion_site_symmetry_3
_geom_torsion_site_symmetry_4
_geom_torsion_publ_flag
O2 Nd1 Cu2 O1 63.4(7) . . . . no
O1 Cu2 O2 Nd1 -131.1(4) . . . . no
